data_7018091
loop_
_publ_author_name
'Li, Baiyan'
'Yang, Fen'
'Zhang, Yiming'
'Li, Guanghua'
'Zhou, Qi'
'Hua, Jia'
'Shi, Zhan'
'Feng, Shouhua'

_publ_section_title
;
 Design and construction of coordination polymers based on
 2,2'-dinitro-4,4'-biphenyldicarboxylate and semi-rigid N-donor ligands:
 diverse structures and magnetic properties.
;
_journal_issue 9
_journal_name_full 'Dalton transactions (Cambridge, England : 2003)'
_journal_page_first 2677
_journal_page_last 2684
_journal_paper_doi 10.1039/c1dt11654a
_journal_volume 41
_journal_year 2012
_chemical_formula_moiety 'C28 H20 Cd N6 O8'
_chemical_formula_sum 'C28 H20 Cd N6 O8'
_chemical_formula_weight 680.90
_chemical_melting_point ?
_chemical_name_systematic
;
?
;
_space_group_IT_number 15
_symmetry_cell_setting monoclinic
_symmetry_space_group_name_Hall '-C 2yc'
_symmetry_space_group_name_H-M 'C 1 2/c 1'
_atom_sites_solution_hydrogens geom
_atom_sites_solution_primary direct
_atom_sites_solution_secondary difmap
_audit_creation_method SHELXL-97
_cell_angle_alpha 90.00
_cell_angle_beta 99.51(3)
_cell_angle_gamma 90.00
_cell_formula_units_Z 8
_cell_length_a 15.197(3)
_cell_length_b 13.474(3)
_cell_length_c 27.769(6)
_cell_measurement_reflns_used 4887
_cell_measurement_temperature 293(2)
_cell_measurement_theta_max 25.00
_cell_measurement_theta_min 3.02
_cell_volume 5608(2)
_computing_cell_refinement Process-auto
_computing_data_collection Process-auto
_computing_data_reduction Process-auto
_computing_structure_refinement 'SHELXL-97 (Sheldrick, 1997)'
_computing_structure_solution 'SHELXS-97 (Sheldrick, 1990)'
_diffrn_ambient_temperature 293(2)
_diffrn_detector_area_resol_mean 10.0
_diffrn_measured_fraction_theta_full 0.993
_diffrn_measured_fraction_theta_max 0.993
_diffrn_measurement_device_type 'Rigaku RAXIS-RAPID'
_diffrn_measurement_method omega-scan
_diffrn_radiation_monochromator graphite
_diffrn_radiation_source 'fine-focus sealed tube'
_diffrn_radiation_type MoK\a
_diffrn_radiation_wavelength 0.71073
_diffrn_reflns_av_R_equivalents 0.0932
_diffrn_reflns_av_sigmaI/netI 0.0695
_diffrn_reflns_limit_h_max 18
_diffrn_reflns_limit_h_min -18
_diffrn_reflns_limit_k_max 16
_diffrn_reflns_limit_k_min -16
_diffrn_reflns_limit_l_max 32
_diffrn_reflns_limit_l_min -32
_diffrn_reflns_number 21551
_diffrn_reflns_theta_full 25.00
_diffrn_reflns_theta_max 25.00
_diffrn_reflns_theta_min 3.02
_diffrn_standards_decay_% 0
_diffrn_standards_interval_count 0
_diffrn_standards_interval_time 0
_diffrn_standards_number 0
_exptl_absorpt_coefficient_mu 0.841
_exptl_absorpt_correction_T_max 0.860
_exptl_absorpt_correction_T_min 0.838
_exptl_absorpt_correction_type empirical
_exptl_absorpt_process_details Process-auto
_exptl_crystal_colour colourless
_exptl_crystal_density_diffrn 1.613
_exptl_crystal_density_meas ?
_exptl_crystal_density_method 'not measured'
_exptl_crystal_description block
_exptl_crystal_F_000 2736
_exptl_crystal_size_max 0.21
_exptl_crystal_size_mid 0.20
_exptl_crystal_size_min 0.18
_refine_diff_density_max 1.218
_refine_diff_density_min -0.906
_refine_diff_density_rms 0.107
_refine_ls_extinction_method none
_refine_ls_goodness_of_fit_ref 1.024
_refine_ls_hydrogen_treatment constr
_refine_ls_matrix_type full
_refine_ls_number_parameters 400
_refine_ls_number_reflns 4887
_refine_ls_number_restraints 42
_refine_ls_restrained_S_all 1.021
_refine_ls_R_factor_all 0.0952
_refine_ls_R_factor_gt 0.0631
_refine_ls_shift/su_max 0.001
_refine_ls_shift/su_mean 0.000
_refine_ls_structure_factor_coef Fsqd
_refine_ls_weighting_details 'calc w=1/[\s^2^(Fo^2^)+(0.0569P)^2^+42.6519P] where P=(Fo^2^+2Fc^2^)/3'
_refine_ls_weighting_scheme calc
_refine_ls_wR_factor_gt 0.1317
_refine_ls_wR_factor_ref 0.1449
_reflns_number_gt 3514
_reflns_number_total 4887
_reflns_threshold_expression >2sigma(I)
_cod_data_source_file c1dt11654a.txt
_cod_data_source_block compound-3
_cod_depositor_comments
;
The following automatic conversions were performed:

'_chemical_melting_point' value 'not measured' was changed to '?' -
the value is undefined or not given.

Automatic conversion script
Id: cif_fix_values 1715 2011-07-08 13:25:40Z adriana 

The following automatic conversions were performed:

'_exptl_crystal_density_meas' value 'none' was changed to '?' - the
value is perceived as not measured.

Automatic conversion script
Id: cif_fix_values 3008 2015-01-20 13:52:24Z robertas 
;
_cod_original_cell_volume 5607.9(19)
_cod_original_sg_symbol_H-M C2/c
_cod_database_code 7018091

loop_
_symmetry_equiv_pos_as_xyz
'x, y, z'
'-x, y, -z+1/2'
'x+1/2, y+1/2, z'
'-x+1/2, y+1/2, -z+1/2'
'-x, -y, -z'
'x, -y, z-1/2'
'-x+1/2, -y+1/2, -z'
'x+1/2, -y+1/2, z-1/2'

loop_
_atom_site_label
_atom_site_type_symbol
_atom_site_fract_x
_atom_site_fract_y
_atom_site_fract_z
_atom_site_U_iso_or_equiv
_atom_site_adp_type
_atom_site_occupancy
_atom_site_symmetry_multiplicity
_atom_site_calc_flag
_atom_site_refinement_flags
_atom_site_disorder_assembly
_atom_site_disorder_group
Cd1 Cd 0.02003(3) 0.55992(4) 0.432927(15) 0.03253(17) Uani 1 1 d . . .
O1 O -0.0123(3) 0.4059(4) 0.46764(18) 0.0524(14) Uani 1 1 d . A .
O2 O -0.1123(4) 0.3484(5) 0.51005(17) 0.0622(16) Uani 1 1 d . . .
O3 O -0.5091(3) 0.1874(4) 0.12851(15) 0.0453(12) Uani 1 1 d . . .
O4 O -0.4693(3) 0.0345(4) 0.15346(16) 0.0410(11) Uani 1 1 d . . .
O5 O -0.0420(8) 0.3252(10) 0.2982(4) 0.055(3) Uani 0.50 1 d PU A 1
O5' O -0.0429(9) 0.2779(11) 0.2989(5) 0.066(4) Uani 0.50 1 d PU A 2
O6 O -0.1679(4) 0.3350(6) 0.2542(2) 0.089(2) Uani 1 1 d . A .
O7 O -0.3512(7) 0.4616(7) 0.2178(4) 0.082(3) Uani 0.70 1 d PU B 1
O7' O -0.4092(16) 0.4625(17) 0.2329(9) 0.082(3) Uani 0.30 1 d PU B 2
O8 O -0.3157(4) 0.4519(4) 0.2959(2) 0.0726(18) Uani 1 1 d . B .
N1 N -0.1225(5) 0.3158(6) 0.2929(2) 0.0582(18) Uani 1 1 d . . .
N2 N -0.3467(6) 0.4132(5) 0.2591(3) 0.080(3) Uani 1 1 d . . .
N3 N -0.1307(4) 0.5981(4) 0.4302(2) 0.0382(13) Uani 1 1 d . . .
N4 N -0.2684(3) 0.6377(4) 0.3997(2) 0.0379(13) Uani 1 1 d . . .
N5 N -0.8508(4) 0.4889(5) 0.4171(2) 0.0483(16) Uani 1 1 d . . .
N6 N -0.7115(4) 0.4388(6) 0.4287(3) 0.069(2) Uani 1 1 d . . .
C1 C -0.2511(4) 0.2768(5) 0.3358(2) 0.0373(16) Uani 1 1 d . . .
C2 C -0.1637(4) 0.3100(5) 0.3373(2) 0.0366(16) Uani 1 1 d . A .
C3 C -0.1111(4) 0.3379(5) 0.3805(2) 0.0377(16) Uani 1 1 d . . .
H3 H -0.0535 0.3612 0.3802 0.080 Uiso 1 1 calc . . .
C4 C -0.1430(4) 0.3314(5) 0.4241(2) 0.0330(15) Uani 1 1 d . A .
C5 C -0.2276(4) 0.2934(5) 0.4241(2) 0.0383(17) Uani 1 1 d . . .
H5 H -0.2488 0.2853 0.4534 0.080 Uiso 1 1 calc . . .
C6 C -0.2813(4) 0.2672(5) 0.3800(2) 0.0389(17) Uani 1 1 d . A .
H6 H -0.3385 0.2429 0.3804 0.080 Uiso 1 1 calc . . .
C7 C -0.0854(5) 0.3641(5) 0.4703(3) 0.0432(18) Uani 1 1 d . . .
C8 C -0.3116(4) 0.2437(5) 0.2906(2) 0.0380(16) Uani 1 1 d . A .
C9 C -0.3577(5) 0.3054(5) 0.2546(2) 0.0443(18) Uani 1 1 d . A .
C10 C -0.4118(5) 0.2682(5) 0.2136(2) 0.0432(18) Uani 1 1 d . . .
H10 H -0.4415 0.3115 0.1903 0.080 Uiso 1 1 calc . . .
C11 C -0.4217(4) 0.1671(5) 0.2072(2) 0.0359(16) Uani 1 1 d . B .
C12 C -0.3790(5) 0.1037(5) 0.2427(2) 0.0463(18) Uani 1 1 d . . .
H12 H -0.3865 0.0355 0.2391 0.080 Uiso 1 1 calc . . .
C13 C -0.3244(5) 0.1424(6) 0.2839(3) 0.0489(19) Uani 1 1 d . A .
H13 H -0.2959 0.0989 0.3074 0.080 Uiso 1 1 calc . . .
C14 C -0.4725(4) 0.1269(6) 0.1601(2) 0.0371(16) Uani 1 1 d . . .
C15 C -0.1946(4) 0.5903(6) 0.3925(2) 0.0410(17) Uani 1 1 d . . .
H15 H -0.1892 0.5559 0.3641 0.080 Uiso 1 1 calc . . .
C16 C -0.1643(5) 0.6533(6) 0.4637(2) 0.0454(18) Uani 1 1 d . . .
H16 H -0.1337 0.6716 0.4943 0.080 Uiso 1 1 calc . . .
C17 C -0.2497(5) 0.6774(6) 0.4454(3) 0.054(2) Uani 1 1 d . . .
H17 H -0.2884 0.7142 0.4611 0.080 Uiso 1 1 calc . . .
C18 C -0.3559(4) 0.6398(6) 0.3669(3) 0.0463(18) Uani 1 1 d . . .
H18A H -0.3495 0.6119 0.3355 0.080 Uiso 1 1 calc . . .
H18B H -0.3757 0.7079 0.3618 0.080 Uiso 1 1 calc . . .
C19 C -0.4245(4) 0.5815(5) 0.3883(3) 0.0425(17) Uani 1 1 d . . .
C20 C -0.4882(8) 0.6302(9) 0.4082(4) 0.093(3) Uani 1 1 d U . .
H20 H -0.4913 0.6990 0.4058 0.080 Uiso 1 1 calc . . .
C21 C -0.5498(8) 0.5800(10) 0.4323(4) 0.102(4) Uani 1 1 d U . .
H21 H -0.5874 0.6144 0.4497 0.080 Uiso 1 1 calc . . .
C22 C -0.5523(5) 0.4751(6) 0.4290(4) 0.071(3) Uani 1 1 d . . .
C23 C -0.4844(7) 0.4300(6) 0.4137(4) 0.074(3) Uani 1 1 d . . .
H23 H -0.4791 0.3614 0.4165 0.080 Uiso 1 1 calc . . .
C24 C -0.4218(7) 0.4822(7) 0.3936(4) 0.079(3) Uani 1 1 d . . .
H24 H -0.3755 0.4474 0.3831 0.080 Uiso 1 1 calc . . .
C25 C -0.6198(7) 0.4210(8) 0.4536(4) 0.079(3) Uani 1 1 d U . .
H25A H -0.6074 0.3504 0.4537 0.080 Uiso 1 1 calc . . .
H25B H -0.6141 0.4429 0.4873 0.080 Uiso 1 1 calc . . .
C26 C -0.7731(5) 0.4868(7) 0.4476(3) 0.056(2) Uani 1 1 d . . .
H26 H -0.7636 0.5157 0.4784 0.080 Uiso 1 1 calc . . .
C27 C -0.8365(5) 0.4358(7) 0.3767(3) 0.058(2) Uani 1 1 d . . .
H27 H -0.8786 0.4228 0.3491 0.080 Uiso 1 1 calc . . .
C28 C -0.7493(6) 0.4054(7) 0.3844(4) 0.073(3) Uani 1 1 d . . .
H28 H -0.7214 0.3686 0.3629 0.080 Uiso 1 1 calc . . .

loop_
_atom_site_aniso_label
_atom_site_aniso_U_11
_atom_site_aniso_U_22
_atom_site_aniso_U_33
_atom_site_aniso_U_23
_atom_site_aniso_U_13
_atom_site_aniso_U_12
Cd1 0.0268(3) 0.0437(3) 0.0232(2) 0.0050(2) -0.00735(17) -0.0050(2)
O1 0.041(3) 0.050(3) 0.055(3) 0.009(3) -0.024(2) -0.016(2)
O2 0.060(3) 0.093(5) 0.028(3) -0.004(3) -0.007(2) -0.018(3)
O3 0.046(3) 0.054(3) 0.028(2) -0.011(2) -0.016(2) 0.009(3)
O4 0.045(3) 0.043(3) 0.031(2) -0.007(2) -0.004(2) -0.006(2)
O5 0.055(3) 0.055(3) 0.055(3) -0.0005(10) 0.0099(11) -0.0001(10)
O5' 0.065(4) 0.066(4) 0.066(4) 0.0004(10) 0.0116(12) 0.0002(10)
O6 0.079(4) 0.153(7) 0.036(3) 0.005(4) 0.012(3) -0.020(4)
O7 0.082(3) 0.081(3) 0.081(3) 0.0002(7) 0.0126(8) -0.0001(7)
O7' 0.082(3) 0.081(3) 0.081(3) 0.0002(7) 0.0126(8) -0.0001(7)
O8 0.103(5) 0.049(4) 0.054(3) -0.017(3) -0.021(3) -0.001(3)
N1 0.055(4) 0.088(5) 0.032(3) -0.007(4) 0.009(3) -0.007(4)
N2 0.121(7) 0.042(4) 0.057(4) -0.001(4) -0.046(5) 0.007(4)
N3 0.031(3) 0.041(3) 0.039(3) 0.002(3) -0.002(3) -0.003(3)
N4 0.029(3) 0.041(3) 0.042(3) -0.001(3) -0.001(2) -0.002(3)
N5 0.031(3) 0.064(4) 0.048(4) 0.014(3) -0.003(3) 0.004(3)
N6 0.028(3) 0.077(5) 0.100(6) 0.034(5) 0.003(4) 0.001(4)
C1 0.041(4) 0.043(4) 0.023(3) 0.000(3) -0.008(3) -0.004(3)
C2 0.036(4) 0.049(4) 0.025(3) -0.001(3) 0.006(3) -0.003(3)
C3 0.031(3) 0.045(4) 0.033(4) 0.002(3) -0.007(3) -0.005(3)
C4 0.034(4) 0.036(4) 0.026(3) 0.001(3) -0.003(3) -0.005(3)
C5 0.039(4) 0.052(5) 0.023(3) -0.004(3) 0.001(3) -0.011(3)
C6 0.029(3) 0.054(5) 0.031(3) -0.001(3) -0.006(3) -0.014(3)
C7 0.046(4) 0.039(4) 0.037(4) -0.001(3) -0.015(3) -0.002(4)
C8 0.040(4) 0.047(4) 0.024(3) -0.008(3) -0.002(3) -0.003(3)
C9 0.056(5) 0.037(4) 0.034(4) -0.006(3) -0.011(3) -0.002(4)
C10 0.052(4) 0.042(5) 0.031(4) -0.003(3) -0.006(3) 0.009(3)
C11 0.036(4) 0.042(4) 0.026(3) -0.003(3) -0.003(3) -0.001(3)
C12 0.059(5) 0.040(4) 0.032(4) -0.006(3) -0.015(3) -0.002(4)
C13 0.059(5) 0.045(5) 0.036(4) -0.001(3) -0.015(4) 0.001(4)
C14 0.027(3) 0.057(5) 0.027(3) -0.010(3) 0.002(3) -0.001(3)
C15 0.028(4) 0.053(5) 0.039(4) -0.003(3) -0.003(3) 0.000(3)
C16 0.039(4) 0.057(5) 0.039(4) -0.008(4) 0.002(3) -0.002(4)
C17 0.043(4) 0.068(6) 0.049(4) -0.013(4) 0.002(4) 0.009(4)
C18 0.028(4) 0.053(5) 0.053(4) 0.001(4) -0.009(3) 0.001(3)
C19 0.026(3) 0.040(5) 0.060(5) -0.007(4) 0.002(3) -0.002(3)
C20 0.092(3) 0.092(3) 0.094(3) 0.0010(10) 0.0161(11) 0.0002(10)
C21 0.101(4) 0.102(4) 0.103(4) 0.0005(10) 0.0179(12) 0.0005(10)
C22 0.030(4) 0.049(5) 0.133(9) 0.034(5) 0.014(5) 0.001(4)
C23 0.086(7) 0.032(5) 0.113(8) 0.002(5) 0.040(6) -0.002(5)
C24 0.084(7) 0.045(5) 0.122(8) 0.006(5) 0.057(7) 0.012(5)
C25 0.078(3) 0.079(3) 0.080(3) 0.0014(10) 0.0124(11) -0.0001(10)
C26 0.034(4) 0.073(6) 0.058(5) 0.018(4) -0.004(4) -0.008(4)
C27 0.047(5) 0.064(6) 0.063(5) 0.012(5) 0.008(4) -0.003(4)
C28 0.053(6) 0.065(6) 0.108(8) 0.013(6) 0.035(6) 0.007(5)

loop_
_atom_type_symbol
_atom_type_description
_atom_type_scat_dispersion_real
_atom_type_scat_dispersion_imag
_atom_type_scat_source
C C 0.0033 0.0016 'International Tables Vol C Tables 4.2.6.8 and 6.1.1.4'
H H 0.0000 0.0000 'International Tables Vol C Tables 4.2.6.8 and 6.1.1.4'
N N 0.0061 0.0033 'International Tables Vol C Tables 4.2.6.8 and 6.1.1.4'
O O 0.0106 0.0060 'International Tables Vol C Tables 4.2.6.8 and 6.1.1.4'
Cd Cd -0.8075 1.2024 'International Tables Vol C Tables 4.2.6.8 and 6.1.1.4'

loop_
_geom_angle_atom_site_label_1
_geom_angle_atom_site_label_2
_geom_angle_atom_site_label_3
_geom_angle
_geom_angle_site_symmetry_1
_geom_angle_site_symmetry_3
N5 Cd1 O2 85.0(2) 1_655 5_566
N5 Cd1 N3 162.2(2) 1_655 .
O2 Cd1 N3 112.8(2) 5_566 .
N5 Cd1 O1 87.4(2) 1_655 .
O2 Cd1 O1 109.55(18) 5_566 .
N3 Cd1 O1 86.44(19) . .
N5 Cd1 O3 97.07(19) 1_655 4_455
O2 Cd1 O3 93.87(18) 5_566 4_455
N3 Cd1 O3 82.40(18) . 4_455
O1 Cd1 O3 156.48(16) . 4_455
N5 Cd1 O4 83.90(19) 1_655 4_455
O2 Cd1 O4 144.93(18) 5_566 4_455
N3 Cd1 O4 81.30(18) . 4_455
O1 Cd1 O4 103.03(17) . 4_455
O3 Cd1 O4 54.89(16) 4_455 4_455
N5 Cd1 C14 93.3(2) 1_655 4_455
O2 Cd1 C14 120.9(2) 5_566 4_455
N3 Cd1 C14 77.93(19) . 4_455
O1 Cd1 C14 129.5(2) . 4_455
O3 Cd1 C14 27.56(19) 4_455 4_455
O4 Cd1 C14 27.60(19) 4_455 4_455
C7 O1 Cd1 131.3(5) . .
C7 O2 Cd1 105.3(4) . 5_566
C14 O3 Cd1 90.2(4) . 4_445
C14 O4 Cd1 89.6(4) . 4_445
O6 N1 O5 120.2(8) . .
O6 N1 O5' 125.7(8) . .
O5 N1 O5' 29.2(7) . .
O6 N1 C2 119.9(6) . .
O5 N1 C2 117.5(8) . .
O5' N1 C2 112.7(8) . .
O8 N2 O7' 114.6(13) . .
O8 N2 O7 119.7(8) . .
O7' N2 O7 47.1(10) . .
O8 N2 C9 122.5(7) . .
O7' N2 C9 113.8(12) . .
O7 N2 C9 115.5(7) . .
C15 N3 C16 106.2(6) . .
C15 N3 Cd1 127.0(5) . .
C16 N3 Cd1 125.2(4) . .
C15 N4 C17 106.0(6) . .
C15 N4 C18 127.4(6) . .
C17 N4 C18 126.4(6) . .
C26 N5 C27 105.2(7) . .
C26 N5 Cd1 125.7(6) . 1_455
C27 N5 Cd1 128.9(5) . 1_455
C26 N6 C28 107.7(7) . .
C26 N6 C25 125.1(9) . .
C28 N6 C25 127.1(9) . .
C6 C1 C2 117.1(6) . .
C6 C1 C8 117.9(6) . .
C2 C1 C8 124.9(6) . .
C3 C2 C1 121.8(6) . .
C3 C2 N1 116.6(6) . .
C1 C2 N1 121.6(6) . .
C2 C3 C4 120.5(6) . .
C2 C3 H3 119.7 . .
C4 C3 H3 119.7 . .
C3 C4 C5 119.0(6) . .
C3 C4 C7 119.6(6) . .
C5 C4 C7 121.4(6) . .
C4 C5 C6 120.1(6) . .
C4 C5 H5 120.0 . .
C6 C5 H5 120.0 . .
C1 C6 C5 121.3(6) . .
C1 C6 H6 119.3 . .
C5 C6 H6 119.3 . .
O2 C7 O1 123.1(6) . .
O2 C7 C4 118.3(6) . .
O1 C7 C4 118.6(6) . .
C13 C8 C9 116.6(6) . .
C13 C8 C1 117.4(6) . .
C9 C8 C1 126.0(6) . .
C10 C9 C8 122.2(7) . .
C10 C9 N2 118.2(6) . .
C8 C9 N2 119.6(6) . .
C11 C10 C9 120.0(6) . .
C11 C10 H10 120.0 . .
C9 C10 H10 120.0 . .
C10 C11 C12 119.4(6) . .
C10 C11 C14 119.8(6) . .
C12 C11 C14 120.6(6) . .
C11 C12 C13 119.9(7) . .
C11 C12 H12 120.1 . .
C13 C12 H12 120.1 . .
C8 C13 C12 121.9(7) . .
C8 C13 H13 119.1 . .
C12 C13 H13 119.1 . .
O3 C14 O4 124.1(6) . .
O3 C14 C11 118.5(7) . .
O4 C14 C11 117.2(6) . .
O3 C14 Cd1 62.2(3) . 4_445
O4 C14 Cd1 62.8(3) . 4_445
C11 C14 Cd1 164.2(4) . 4_445
N3 C15 N4 111.9(6) . .
N3 C15 H15 124.0 . .
N4 C15 H15 124.0 . .
C17 C16 N3 108.6(6) . .
C17 C16 H16 125.7 . .
N3 C16 H16 125.7 . .
C16 C17 N4 107.2(6) . .
C16 C17 H17 126.4 . .
N4 C17 H17 126.4 . .
N4 C18 C19 110.9(6) . .
N4 C18 H18A 109.5 . .
C19 C18 H18A 109.5 . .
N4 C18 H18B 109.5 . .
C19 C18 H18B 109.5 . .
H18A C18 H18B 108.0 . .
C24 C19 C20 116.5(8) . .
C24 C19 C18 123.4(7) . .
C20 C19 C18 119.7(8) . .
C19 C20 C21 122.3(11) . .
C19 C20 H20 118.9 . .
C21 C20 H20 118.9 . .
C20 C21 C22 117.5(10) . .
C20 C21 H21 121.3 . .
C22 C21 H21 121.3 . .
C23 C22 C21 117.7(8) . .
C23 C22 C25 123.1(8) . .
C21 C22 C25 117.8(9) . .
C22 C23 C24 121.5(8) . .
C22 C23 H23 119.2 . .
C24 C23 H23 119.2 . .
C19 C24 C23 122.9(8) . .
C19 C24 H24 118.6 . .
C23 C24 H24 118.6 . .
N6 C25 C22 111.8(8) . .
N6 C25 H25A 109.3 . .
C22 C25 H25A 109.3 . .
N6 C25 H25B 109.3 . .
C22 C25 H25B 109.3 . .
H25A C25 H25B 107.9 . .
N6 C26 N5 111.8(8) . .
N6 C26 H26 124.1 . .
N5 C26 H26 124.1 . .
C28 C27 N5 107.9(8) . .
C28 C27 H27 126.0 . .
N5 C27 H27 126.0 . .
N6 C28 C27 107.3(8) . .
N6 C28 H28 126.3 . .
C27 C28 H28 126.3 . .

loop_
_geom_bond_atom_site_label_1
_geom_bond_atom_site_label_2
_geom_bond_distance
_geom_bond_site_symmetry_2
Cd1 N5 2.290(6) 1_655
Cd1 O2 2.295(5) 5_566
Cd1 N3 2.337(5) .
Cd1 O1 2.374(5) .
Cd1 O3 2.407(4) 4_455
Cd1 O4 2.420(4) 4_455
Cd1 C14 2.720(6) 4_455
O1 C7 1.258(8) .
O2 C7 1.256(8) .
O2 Cd1 2.295(5) 5_566
O3 C14 1.258(8) .
O3 Cd1 2.407(4) 4_445
O4 C14 1.260(8) .
O4 Cd1 2.420(4) 4_445
O5 N1 1.215(13) .
O5' N1 1.298(15) .
O6 N1 1.206(8) .
O7 N2 1.311(11) .
O7' N2 1.28(2) .
O8 N2 1.175(8) .
N1 C2 1.475(8) .
N2 C9 1.465(10) .
N3 C15 1.308(8) .
N3 C16 1.356(9) .
N4 C15 1.334(8) .
N4 C17 1.363(9) .
N4 C18 1.483(8) .
N5 C26 1.336(9) .
N5 C27 1.378(10) .
N5 Cd1 2.290(6) 1_455
N6 C26 1.315(11) .
N6 C28 1.348(12) .
N6 C25 1.469(12) .
C1 C6 1.387(9) .
C1 C2 1.396(9) .
C1 C8 1.495(9) .
C2 C3 1.378(9) .
C3 C4 1.380(9) .
C3 H3 0.9300 .
C4 C5 1.383(9) .
C4 C7 1.496(9) .
C5 C6 1.399(9) .
C5 H5 0.9300 .
C6 H6 0.9300 .
C8 C13 1.387(10) .
C8 C9 1.396(10) .
C9 C10 1.385(9) .
C10 C11 1.379(10) .
C10 H10 0.9300 .
C11 C12 1.381(9) .
C11 C14 1.505(9) .
C12 C13 1.398(9) .
C12 H12 0.9300 .
C13 H13 0.9300 .
C14 Cd1 2.720(6) 4_445
C15 H15 0.9300 .
C16 C17 1.352(10) .
C16 H16 0.9300 .
C17 H17 0.9300 .
C18 C19 1.503(10) .
C18 H18A 0.9700 .
C18 H18B 0.9700 .
C19 C24 1.345(11) .
C19 C20 1.361(12) .
C20 C21 1.410(15) .
C20 H20 0.9300 .
C21 C22 1.415(14) .
C21 H21 0.9300 .
C22 C23 1.328(12) .
C22 C25 1.510(12) .
C23 C24 1.374(12) .
C23 H23 0.9300 .
C24 H24 0.9300 .
C25 H25A 0.9700 .
C25 H25B 0.9700 .
C26 H26 0.9300 .
C27 C28 1.369(12) .
C27 H27 0.9300 .
C28 H28 0.9300 .
